data_4035322
loop_
_publ_author_name
'Brewster, 2nd, James T'
'Zafar, Hadiqa'
'McVeigh, Matthew'
'Wight, Christopher D.'
'Anguera, Gonzalo'
'Steinbr\"uck, Axel'
'Lynch, Vincent M.'
'Sessler, Jonathan L.'

_publ_section_title
;
 Gram-Scale Synthesis of a Bench-Stable 5,5&#x2033;-Unsubstituted
 Terpyrrole.
;
_journal_issue 16
_journal_name_full 'The Journal of organic chemistry'
_journal_page_first 9568
_journal_page_last 9570
_journal_paper_doi 10.1021/acs.joc.8b01333
_journal_volume 83
_journal_year 2018
_chemical_absolute_configuration unk
_chemical_formula_moiety 'C18 H19 N3 O4'
_chemical_formula_sum 'C18 H19 N3 O4'
_chemical_formula_weight 341.36
_space_group_crystal_system orthorhombic
_space_group_IT_number 19
_space_group_name_Hall 'P 2ac 2ab'
_space_group_name_H-M_alt 'P 21 21 21'
_atom_sites_solution_hydrogens mixed
_audit_creation_method SHELXL-2016/6
_cell_angle_alpha 90
_cell_angle_beta 90
_cell_angle_gamma 90
_cell_formula_units_Z 4
_cell_length_a 7.9251(7)
_cell_length_b 9.4318(9)
_cell_length_c 22.324(2)
_cell_measurement_reflns_used 5272
_cell_measurement_temperature 100(2)
_cell_measurement_theta_max 27.5
_cell_measurement_theta_min 2.72
_cell_volume 1668.7(3)
_computing_cell_refinement 'Apex II release 2010, Bruker AXS, Inc.'
_computing_data_collection 'Apex II release 2010, Bruker AXS, Inc.'
_computing_data_reduction 'Apex II release 2010, Bruker AXS, Inc.'
_computing_molecular_graphics 'XP SHELXTL/PC, Siemens Analytical'
_computing_publication_material 'SHELXL-2016/6, Sheldrick, G. M.'
_computing_structure_refinement 'Shelxl-2016/6, Sheldrick, G. M.'
_computing_structure_solution
;

Sheldrick, G. M. (2015).  SHELXT.  Acta Cryst. A71, 3-8.

;
_diffrn_ambient_temperature 100(2)
_diffrn_measured_fraction_theta_full 0.999
_diffrn_measured_fraction_theta_max 0.995
_diffrn_measurement_device_type 'Nonius Kappa CCD with Bruker Apex II detector'
_diffrn_measurement_method \w-scans
_diffrn_radiation_type MoK\a
_diffrn_radiation_wavelength 0.71073
_diffrn_reflns_av_R_equivalents 0.0537
_diffrn_reflns_av_unetI/netI 0.0477
_diffrn_reflns_Laue_measured_fraction_full 0.999
_diffrn_reflns_Laue_measured_fraction_max 0.995
_diffrn_reflns_limit_h_max 9
_diffrn_reflns_limit_h_min -10
_diffrn_reflns_limit_k_max 12
_diffrn_reflns_limit_k_min -12
_diffrn_reflns_limit_l_max 28
_diffrn_reflns_limit_l_min -29
_diffrn_reflns_number 20096
_diffrn_reflns_point_group_measured_fraction_full 0.999
_diffrn_reflns_point_group_measured_fraction_max 0.993
_diffrn_reflns_theta_full 25.242
_diffrn_reflns_theta_max 27.999
_diffrn_reflns_theta_min 2.344
_diffrn_source 'fine focus sealed tube'
_exptl_absorpt_coefficient_mu 0.098
_exptl_absorpt_correction_T_max 1.00
_exptl_absorpt_correction_T_min 0.794
_exptl_absorpt_correction_type multi-scan
_exptl_absorpt_process_details
;
SADABS. G. M. Sheldrick.
;
_exptl_crystal_colour colorless
_exptl_crystal_density_diffrn 1.359
_exptl_crystal_description needle
_exptl_crystal_F_000 720
_exptl_crystal_size_max 0.280
_exptl_crystal_size_mid 0.150
_exptl_crystal_size_min 0.110
_refine_diff_density_max 0.244
_refine_diff_density_min -0.211
_refine_diff_density_rms 0.045
_refine_ls_abs_structure_details
;
 Flack x determined using 1260 quotients [(I+)-(I-)]/[(I+)+(I-)]
 (Parsons, Flack and Wagner, Acta Cryst. B69 (2013) 249-259).
;
_refine_ls_abs_structure_Flack 0.1(5)
_refine_ls_extinction_method none
_refine_ls_goodness_of_fit_ref 1.034
_refine_ls_hydrogen_treatment mixed
_refine_ls_matrix_type full
_refine_ls_number_parameters 240
_refine_ls_number_reflns 4004
_refine_ls_number_restraints 0
_refine_ls_restrained_S_all 1.034
_refine_ls_R_factor_all 0.0521
_refine_ls_R_factor_gt 0.0386
_refine_ls_shift/su_max 0.000
_refine_ls_shift/su_mean 0.000
_refine_ls_structure_factor_coef Fsqd
_refine_ls_weighting_details 'w=1/[\s^2^(Fo^2^)+(0.0368P)^2^+0.2712P] where P=(Fo^2^+2Fc^2^)/3'
_refine_ls_weighting_scheme calc
_refine_ls_wR_factor_gt 0.0772
_refine_ls_wR_factor_ref 0.0820
_reflns_Friedel_coverage 0.734
_reflns_Friedel_fraction_full 1.000
_reflns_Friedel_fraction_max 0.990
_reflns_number_gt 3387
_reflns_number_total 4004
_reflns_threshold_expression 'I > 2\s(I)'
_cod_data_source_file jo8b01333_si_002.cif
_cod_data_source_block shelx
_cod_database_code 4035322
_shelx_shelxl_version_number 2016/6
_shelx_space_group_comment
;
The symmetry employed for this shelxl refinement is uniquely defined
by the following loop, which should always be used as a source of
symmetry information in preference to the above space-group names.
They are only intended as comments.
;
_shelx_estimated_absorpt_t_min 0.973
_shelx_estimated_absorpt_t_max 0.989

loop_
_space_group_symop_operation_xyz
'x, y, z'
'-x+1/2, -y, z+1/2'
'-x, y+1/2, -z+1/2'
'x+1/2, -y+1/2, -z'

loop_
_atom_site_label
_atom_site_type_symbol
_atom_site_fract_x
_atom_site_fract_y
_atom_site_fract_z
_atom_site_U_iso_or_equiv
_atom_site_adp_type
_atom_site_occupancy
_atom_site_site_symmetry_order
_atom_site_calc_flag
_atom_site_refinement_flags_posn
_atom_site_refinement_flags_adp
C1 C 0.4277(3) 0.4673(3) 0.90662(10) 0.0168(5) Uani 1 1 d . .
H1 H 0.401695 0.417879 0.942537 0.020 Uiso 1 1 calc R U
C2 C 0.5223(3) 0.5871(3) 0.90231(10) 0.0196(5) Uani 1 1 d . .
H2 H 0.574548 0.636120 0.934533 0.024 Uiso 1 1 calc R U
C3 C 0.5288(3) 0.6251(3) 0.84158(10) 0.0164(5) Uani 1 1 d . .
H3 H 0.585267 0.705145 0.825338 0.020 Uiso 1 1 calc R U
C4 C 0.4391(3) 0.5261(2) 0.80988(9) 0.0109(4) Uani 1 1 d . .
C5 C 0.4174(3) 0.5127(2) 0.74565(9) 0.0105(4) Uani 1 1 d . .
C6 C 0.2928(3) 0.4540(2) 0.71059(9) 0.0102(4) Uani 1 1 d . .
C7 C 0.3333(3) 0.4835(2) 0.64952(9) 0.0109(4) Uani 1 1 d . .
C8 C 0.4863(3) 0.5558(2) 0.64927(9) 0.0108(4) Uani 1 1 d . .
C9 C 0.6067(3) 0.5920(2) 0.60266(9) 0.0115(4) Uani 1 1 d . .
C10 C 0.7789(3) 0.6101(2) 0.60744(10) 0.0145(5) Uani 1 1 d . .
H10 H 0.843841 0.604842 0.643139 0.017 Uiso 1 1 calc R U
C11 C 0.8405(3) 0.6381(2) 0.54929(9) 0.0171(5) Uani 1 1 d . .
H11 H 0.954652 0.655632 0.538646 0.020 Uiso 1 1 calc R U
C12 C 0.7061(3) 0.6355(3) 0.51122(10) 0.0185(5) Uani 1 1 d . .
H12 H 0.710442 0.650485 0.469170 0.022 Uiso 1 1 calc R U
C13 C 0.1546(3) 0.3657(2) 0.73423(9) 0.0110(4) Uani 1 1 d . .
C14 C -0.1381(3) 0.3213(3) 0.74105(11) 0.0203(5) Uani 1 1 d . .
H14A H -0.107733 0.220475 0.734986 0.024 Uiso 1 1 calc R U
H14B H -0.239893 0.341555 0.716813 0.024 Uiso 1 1 calc R U
C15 C -0.1767(3) 0.3460(3) 0.80582(11) 0.0262(6) Uani 1 1 d . .
H15A H -0.195584 0.447423 0.812633 0.039 Uiso 1 1 calc R U
H15B H -0.081430 0.313859 0.830306 0.039 Uiso 1 1 calc R U
H15C H -0.278268 0.292964 0.816960 0.039 Uiso 1 1 calc R U
C16 C 0.2417(3) 0.4340(2) 0.59653(9) 0.0127(4) Uani 1 1 d . .
C17 C 0.0426(3) 0.2672(3) 0.56058(10) 0.0201(5) Uani 1 1 d . .
H17A H 0.115083 0.238568 0.526563 0.024 Uiso 1 1 calc R U
H17B H -0.037336 0.340649 0.546450 0.024 Uiso 1 1 calc R U
C18 C -0.0515(4) 0.1421(3) 0.58432(12) 0.0327(7) Uani 1 1 d . .
H18A H -0.124002 0.172118 0.617559 0.049 Uiso 1 1 calc R U
H18B H 0.028877 0.070767 0.598589 0.049 Uiso 1 1 calc R U
H18C H -0.121214 0.101376 0.552408 0.049 Uiso 1 1 calc R U
N1 N 0.3767(2) 0.4306(2) 0.85061(8) 0.0129(4) Uani 1 1 d . .
N2 N 0.5313(2) 0.5752(2) 0.70761(8) 0.0110(4) Uani 1 1 d . .
N3 N 0.5648(2) 0.6076(2) 0.54372(8) 0.0152(4) Uani 1 1 d . .
O1 O 0.17980(18) 0.26067(16) 0.76477(7) 0.0140(3) Uani 1 1 d . .
O2 O 0.00127(17) 0.41152(16) 0.72064(7) 0.0151(3) Uani 1 1 d . .
O3 O 0.25009(19) 0.48575(18) 0.54692(6) 0.0186(4) Uani 1 1 d . .
O4 O 0.1451(2) 0.32224(17) 0.60923(6) 0.0157(4) Uani 1 1 d . .
H2N H 0.612(3) 0.625(3) 0.7186(11) 0.016(7) Uiso 1 1 d . .
H1N H 0.317(3) 0.353(3) 0.8417(11) 0.027(7) Uiso 1 1 d . .
H3N H 0.458(3) 0.596(3) 0.5308(11) 0.019(7) Uiso 1 1 d . .

loop_
_atom_site_aniso_label
_atom_site_aniso_U_11
_atom_site_aniso_U_22
_atom_site_aniso_U_33
_atom_site_aniso_U_23
_atom_site_aniso_U_13
_atom_site_aniso_U_12
C1 0.0189(12) 0.0228(12) 0.0088(10) 0.0017(9) 0.0005(9) 0.0033(10)
C2 0.0190(12) 0.0272(13) 0.0126(11) -0.0030(10) -0.0031(9) -0.0044(11)
C3 0.0159(11) 0.0189(12) 0.0145(11) -0.0013(9) 0.0016(9) -0.0055(10)
C4 0.0093(10) 0.0113(11) 0.0120(10) 0.0003(8) 0.0002(8) 0.0010(9)
C5 0.0101(10) 0.0097(10) 0.0118(10) -0.0001(8) 0.0014(8) 0.0032(9)
C6 0.0098(10) 0.0103(10) 0.0104(10) -0.0003(8) 0.0002(8) 0.0022(8)
C7 0.0105(10) 0.0106(10) 0.0115(10) -0.0004(8) -0.0006(8) 0.0014(9)
C8 0.0135(11) 0.0092(10) 0.0099(10) 0.0002(8) -0.0009(8) 0.0026(8)
C9 0.0137(11) 0.0104(10) 0.0104(10) -0.0002(8) 0.0015(8) 0.0001(9)
C10 0.0141(11) 0.0161(11) 0.0135(10) -0.0011(9) 0.0002(8) 0.0006(9)
C11 0.0153(11) 0.0180(12) 0.0179(11) 0.0011(9) 0.0070(9) 0.0012(9)
C12 0.0220(12) 0.0215(13) 0.0120(10) 0.0028(9) 0.0074(9) -0.0002(10)
C13 0.0124(10) 0.0128(11) 0.0077(10) -0.0029(8) -0.0010(8) 0.0019(8)
C14 0.0088(11) 0.0191(12) 0.0330(14) 0.0043(11) -0.0025(10) -0.0034(9)
C15 0.0152(12) 0.0273(14) 0.0362(14) 0.0004(11) 0.0103(11) -0.0011(11)
C16 0.0098(10) 0.0152(11) 0.0130(11) -0.0007(9) -0.0005(8) 0.0026(9)
C17 0.0204(12) 0.0236(13) 0.0161(12) -0.0052(10) -0.0080(9) -0.0033(10)
C18 0.0339(15) 0.0359(17) 0.0284(14) -0.0075(12) -0.0058(12) -0.0173(14)
N1 0.0143(10) 0.0139(10) 0.0106(9) 0.0012(7) 0.0001(7) -0.0016(8)
N2 0.0083(9) 0.0124(9) 0.0122(9) -0.0003(7) -0.0011(7) -0.0025(8)
N3 0.0153(10) 0.0203(11) 0.0100(9) 0.0021(8) 0.0003(7) -0.0006(8)
O1 0.0105(8) 0.0143(8) 0.0173(8) 0.0038(6) 0.0002(6) 0.0002(6)
O2 0.0072(7) 0.0161(8) 0.0219(8) 0.0037(7) -0.0015(6) -0.0007(6)
O3 0.0176(8) 0.0274(9) 0.0108(8) 0.0043(7) -0.0024(6) -0.0036(7)
O4 0.0177(8) 0.0173(8) 0.0120(8) 0.0003(6) -0.0054(6) -0.0048(7)

loop_
_atom_type_symbol
_atom_type_description
_atom_type_scat_dispersion_real
_atom_type_scat_dispersion_imag
_atom_type_scat_source
C C 0.0033 0.0016 'International Tables Vol C Tables 4.2.6.8 and 6.1.1.4'
H H 0.0000 0.0000 'International Tables Vol C Tables 4.2.6.8 and 6.1.1.4'
N N 0.0061 0.0033 'International Tables Vol C Tables 4.2.6.8 and 6.1.1.4'
O O 0.0106 0.0060 'International Tables Vol C Tables 4.2.6.8 and 6.1.1.4'

loop_
_geom_angle_atom_site_label_1
_geom_angle_atom_site_label_2
_geom_angle_atom_site_label_3
_geom_angle
N1 C1 C2 108.1(2)
N1 C1 H1 126.0
C2 C1 H1 126.0
C1 C2 C3 107.5(2)
C1 C2 H2 126.3
C3 C2 H2 126.3
C4 C3 C2 107.8(2)
C4 C3 H3 126.1
C2 C3 H3 126.1
C3 C4 N1 106.97(19)
C3 C4 C5 129.2(2)
N1 C4 C5 123.7(2)
N2 C5 C6 107.03(18)
N2 C5 C4 119.77(19)
C6 C5 C4 133.05(19)
C5 C6 C7 107.63(18)
C5 C6 C13 123.85(18)
C7 C6 C13 128.27(19)
C8 C7 C6 107.19(18)
C8 C7 C16 125.81(18)
C6 C7 C16 126.69(19)
N2 C8 C7 106.84(18)
N2 C8 C9 118.81(19)
C7 C8 C9 133.67(19)
N3 C9 C10 107.54(19)
N3 C9 C8 123.83(18)
C10 C9 C8 128.57(19)
C9 C10 C11 107.1(2)
C9 C10 H10 126.5
C11 C10 H10 126.5
C12 C11 C10 107.46(19)
C12 C11 H11 126.3
C10 C11 H11 126.3
N3 C12 C11 108.32(19)
N3 C12 H12 125.8
C11 C12 H12 125.8
O1 C13 O2 122.92(19)
O1 C13 C6 122.52(19)
O2 C13 C6 114.55(18)
O2 C14 C15 111.3(2)
O2 C14 H14A 109.4
C15 C14 H14A 109.4
O2 C14 H14B 109.4
C15 C14 H14B 109.4
H14A C14 H14B 108.0
C14 C15 H15A 109.5
C14 C15 H15B 109.5
H15A C15 H15B 109.5
C14 C15 H15C 109.5
H15A C15 H15C 109.5
H15B C15 H15C 109.5
O3 C16 O4 123.0(2)
O3 C16 C7 125.6(2)
O4 C16 C7 111.40(18)
O4 C17 C18 107.24(19)
O4 C17 H17A 110.3
C18 C17 H17A 110.3
O4 C17 H17B 110.3
C18 C17 H17B 110.3
H17A C17 H17B 108.5
C17 C18 H18A 109.5
C17 C18 H18B 109.5
H18A C18 H18B 109.5
C17 C18 H18C 109.5
H18A C18 H18C 109.5
H18B C18 H18C 109.5
C1 N1 C4 109.60(19)
C1 N1 H1N 124.8(16)
C4 N1 H1N 125.5(16)
C8 N2 C5 111.22(19)
C8 N2 H2N 124.1(17)
C5 N2 H2N 124.4(17)
C12 N3 C9 109.58(19)
C12 N3 H3N 128.7(15)
C9 N3 H3N 121.6(15)
C13 O2 C14 115.49(17)
C16 O4 C17 116.40(17)

loop_
_geom_bond_atom_site_label_1
_geom_bond_atom_site_label_2
_geom_bond_distance
C1 N1 1.359(3)
C1 C2 1.359(3)
C1 H1 0.9500
C2 C3 1.403(3)
C2 H2 0.9500
C3 C4 1.370(3)
C3 H3 0.9500
C4 N1 1.372(3)
C4 C5 1.450(3)
C5 N2 1.372(3)
C5 C6 1.377(3)
C6 C7 1.428(3)
C6 C13 1.473(3)
C7 C8 1.392(3)
C7 C16 1.464(3)
C8 N2 1.363(3)
C8 C9 1.452(3)
C9 N3 1.365(3)
C9 C10 1.380(3)
C10 C11 1.412(3)
C10 H10 0.9500
C11 C12 1.362(3)
C11 H11 0.9500
C12 N3 1.360(3)
C12 H12 0.9500
C13 O1 1.219(3)
C13 O2 1.325(2)
C14 O2 1.467(3)
C14 C15 1.496(3)
C14 H14A 0.9900
C14 H14B 0.9900
C15 H15A 0.9800
C15 H15B 0.9800
C15 H15C 0.9800
C16 O3 1.212(3)
C16 O4 1.333(3)
C17 O4 1.452(3)
C17 C18 1.493(4)
C17 H17A 0.9900
C17 H17B 0.9900
C18 H18A 0.9800
C18 H18B 0.9800
C18 H18C 0.9800
N1 H1N 0.90(3)
N2 H2N 0.83(3)
N3 H3N 0.90(3)

loop_
_geom_hbond_atom_site_label_D
_geom_hbond_atom_site_label_H
_geom_hbond_atom_site_label_A
_geom_hbond_distance_DH
_geom_hbond_distance_HA
_geom_hbond_distance_DA
_geom_hbond_angle_DHA
_geom_hbond_site_symmetry_A
N2 H2N O1 0.83(3) 2.12(3) 2.947(2) 173(2) 3_656
N1 H1N O1 0.90(3) 2.21(3) 2.946(2) 139(2) .
N3 H3N O3 0.90(3) 1.98(3) 2.747(2) 142(2) .

loop_
_geom_torsion_atom_site_label_1
_geom_torsion_atom_site_label_2
_geom_torsion_atom_site_label_3
_geom_torsion_atom_site_label_4
_geom_torsion
N1 C1 C2 C3 0.2(3)
C1 C2 C3 C4 -0.7(3)
C2 C3 C4 N1 0.9(3)
C2 C3 C4 C5 -175.5(2)
C3 C4 C5 N2 21.1(4)
N1 C4 C5 N2 -154.8(2)
C3 C4 C5 C6 -153.9(2)
N1 C4 C5 C6 30.2(4)
N2 C5 C6 C7 -0.5(2)
C4 C5 C6 C7 175.0(2)
N2 C5 C6 C13 174.21(19)
C4 C5 C6 C13 -10.3(4)
C5 C6 C7 C8 2.1(2)
C13 C6 C7 C8 -172.3(2)
C5 C6 C7 C16 176.0(2)
C13 C6 C7 C16 1.6(4)
C6 C7 C8 N2 -2.9(2)
C16 C7 C8 N2 -176.8(2)
C6 C7 C8 C9 167.1(2)
C16 C7 C8 C9 -6.8(4)
N2 C8 C9 N3 -164.7(2)
C7 C8 C9 N3 26.2(4)
N2 C8 C9 C10 18.5(3)
C7 C8 C9 C10 -150.6(2)
N3 C9 C10 C11 0.3(3)
C8 C9 C10 C11 177.4(2)
C9 C10 C11 C12 -0.3(3)
C10 C11 C12 N3 0.3(3)
C5 C6 C13 O1 -54.4(3)
C7 C6 C13 O1 119.2(2)
C5 C6 C13 O2 124.3(2)
C7 C6 C13 O2 -62.2(3)
C8 C7 C16 O3 -26.5(4)
C6 C7 C16 O3 160.7(2)
C8 C7 C16 O4 153.4(2)
C6 C7 C16 O4 -19.3(3)
C2 C1 N1 C4 0.3(3)
C3 C4 N1 C1 -0.8(3)
C5 C4 N1 C1 175.9(2)
C7 C8 N2 C5 2.7(2)
C9 C8 N2 C5 -169.02(18)
C6 C5 N2 C8 -1.4(2)
C4 C5 N2 C8 -177.59(19)
C11 C12 N3 C9 -0.1(3)
C10 C9 N3 C12 -0.1(3)
C8 C9 N3 C12 -177.4(2)
O1 C13 O2 C14 -4.4(3)
C6 C13 O2 C14 176.94(18)
C15 C14 O2 C13 80.5(2)
O3 C16 O4 C17 -2.5(3)
C7 C16 O4 C17 177.53(18)
C18 C17 O4 C16 178.9(2)
